data_2013113
loop_
_publ_author_name
'Batsanov, Andrei S.'
'Fox, Mark A.'
'Howard, Judith A. K.'
'Hughes, Andrew K.'
'Johnson, Andrew L.'
'Martindale, Steven J.'

_publ_section_title
;
 9,12-Diiodo-1,2-dicarba-<i>closo</i>-dodecaborane(12)
;
_journal_issue 2
_journal_name_full 'Acta Crystallographica Section C'
_journal_page_first o74
_journal_page_last o76
_journal_paper_doi 10.1107/S0108270102023582
_journal_volume 59
_journal_year 2003
_chemical_formula_iupac 'C2 H10 B10 I2'
_chemical_formula_moiety 'C2 H10 B10 I2'
_chemical_formula_sum 'C2 H10 B10 I2'
_chemical_formula_weight 396.00
_chemical_melting_point 466.5(5)
_chemical_name_common 9,12-diiodo-ortho-carborane
_chemical_name_systematic
;
 9,12-diiodo-1,2-dicarba-closo-dodecaborane(12)
;
_space_group_IT_number 19
_symmetry_cell_setting orthorhombic
_symmetry_space_group_name_Hall 'P 2ac 2ab'
_symmetry_space_group_name_H-M 'P 21 21 21'
_atom_sites_solution_hydrogens difmap
_atom_sites_solution_primary direct
_atom_sites_solution_secondary difmap
_cell_angle_alpha 90.00
_cell_angle_beta 90.00
_cell_angle_gamma 90.00
_cell_formula_units_Z 4
_cell_length_a 7.126(3)
_cell_length_b 12.320(4)
_cell_length_c 13.905(5)
_cell_measurement_reflns_used 959
_cell_measurement_temperature 120(2)
_cell_measurement_theta_max 25.9
_cell_measurement_theta_min 11.9
_cell_volume 1220.8(8)
_computing_cell_refinement SMART
_computing_data_collection 'SMART (Bruker, 1997)'
_computing_data_reduction 'SAINT (Bruker, 1997)'
_computing_molecular_graphics 'SHELXTL (Bruker, 1998)'
_computing_publication_material SHELXTL
_computing_structure_refinement 'SHELXL97 (Sheldrick, 1997)'
_computing_structure_solution 'SHELXS97 (Sheldrick, 1990)'
_diffrn_ambient_temperature 120(2)
_diffrn_detector_area_resol_mean 8
_diffrn_measured_fraction_theta_full 0.994
_diffrn_measured_fraction_theta_max 0.994
_diffrn_measurement_device_type 'Bruker SMART 1K CCD area-detector'
_diffrn_measurement_method \w
_diffrn_radiation_monochromator graphite
_diffrn_radiation_source 'normal-focus sealed tube'
_diffrn_radiation_type MoK\a
_diffrn_radiation_wavelength 0.71073
_diffrn_reflns_av_R_equivalents 0.034
_diffrn_reflns_av_sigmaI/netI 0.025
_diffrn_reflns_limit_h_max 9
_diffrn_reflns_limit_h_min -9
_diffrn_reflns_limit_k_max 16
_diffrn_reflns_limit_k_min -11
_diffrn_reflns_limit_l_max 17
_diffrn_reflns_limit_l_min -18
_diffrn_reflns_number 9618
_diffrn_reflns_theta_full 29.13
_diffrn_reflns_theta_max 29.13
_diffrn_reflns_theta_min 2.21
_diffrn_standards_decay_% 0
_exptl_absorpt_coefficient_mu 5.097
_exptl_absorpt_correction_T_max 0.513
_exptl_absorpt_correction_T_min 0.391
_exptl_absorpt_correction_type integration
_exptl_absorpt_process_details '(XPREP; Bruker, 1998)'
_exptl_crystal_colour colourless
_exptl_crystal_density_diffrn 2.155
_exptl_crystal_density_meas ?
_exptl_crystal_density_method 'not measured'
_exptl_crystal_description block
_exptl_crystal_F_000 712
_exptl_crystal_size_max 0.22
_exptl_crystal_size_mid 0.18
_exptl_crystal_size_min 0.16
_refine_diff_density_max 0.57
_refine_diff_density_min -0.86
_refine_ls_abs_structure_details 'Flack (1983)'
_refine_ls_abs_structure_Flack -0.01(3)
_refine_ls_extinction_method none
_refine_ls_goodness_of_fit_ref 1.046
_refine_ls_hydrogen_treatment constr
_refine_ls_matrix_type full
_refine_ls_number_parameters 127
_refine_ls_number_reflns 3233
_refine_ls_number_restraints 0
_refine_ls_restrained_S_all 1.046
_refine_ls_R_factor_all 0.0204
_refine_ls_R_factor_gt 0.0190
_refine_ls_shift/su_max 0.001
_refine_ls_shift/su_mean 0.000
_refine_ls_structure_factor_coef Fsqd
_refine_ls_weighting_details 'calc w = 1/[\s^2^(Fo^2^)+(0.018P)^2^+1.295P] where P = (Fo^2^+2Fc^2^)/3'
_refine_ls_weighting_scheme calc
_refine_ls_wR_factor_gt 0.0460
_refine_ls_wR_factor_ref 0.0465
_reflns_number_gt 3133
_reflns_number_total 3233
_reflns_threshold_expression I>2\s(I)
_cod_data_source_file bm1513.cif
_cod_data_source_block I
_cod_depositor_comments
;
The following automatic conversions were performed:
'_symmetry_cell_setting' value 'Orthorhombic' changed to 'orthorhombic'
according to '/home/saulius/struct/CIF-dictionaries/cif_core.dic'
dictionary named 'cif_core.dic' version 2.4.1 from 2010-06-29.

Automatic conversion script
Id: cif_fix_enum 1527 2010-12-29 10:47:43Z saulius 

The following automatic conversions were performed:

'_chemical_melting_point' value '466--467 K' was changed to
'466.5(5)' - the average value was taken and precision was estimated.

Automatic conversion script
Id: cif_fix_values 1646 2011-03-28 12:23:43Z adriana 

The following automatic conversions were performed:

'_chemical_melting_point' value '466--467 K' was changed to
'466.5(5)' - the average value was taken and precision was
estimated.

'_symmetry_cell_setting' value 'Orthorhombic' changed to
'orthorhombic' according to
/home/saulius/struct/CIF-dictionaries/cif_core.dic dictionary named
'cif_core.dic' version 2.4.1 from 2010-06-29.

Automatic conversion script
Id: cif_fix_values 1715 2011-07-08 13:25:40Z adriana 

The following automatic conversions were performed:

'_exptl_crystal_density_meas' value 'not measured' was changed to '?'
- the value is perceived as not measured.

Automatic conversion script
Id: cif_fix_values 3008 2015-01-20 13:52:24Z robertas 
;
_cod_database_code 2013113
_cod_database_fobs_code 2013113

loop_
_symmetry_equiv_pos_as_xyz
'x, y, z'
'-x+1/2, -y, z+1/2'
'-x, y+1/2, -z+1/2'
'x+1/2, -y+1/2, -z'

loop_
_atom_site_label
_atom_site_fract_x
_atom_site_fract_y
_atom_site_fract_z
_atom_site_U_iso_or_equiv
_atom_site_adp_type
_atom_site_calc_flag
_atom_site_refinement_flags
_atom_site_occupancy
_atom_site_disorder_assembly
_atom_site_disorder_group
_atom_site_type_symbol
I9 0.26319(3) 0.303961(16) 0.068963(14) 0.02331(5) Uani d . 1 . . I
I12 -0.14555(3) 0.53312(2) -0.006576(16) 0.03045(6) Uani d . 1 . . I
C1 0.3072(5) 0.5824(3) 0.3006(3) 0.0252(7) Uani d . 1 . . C
H1 0.3886 0.5932 0.3584 0.030 Uiso d R 1 . . H
C2 0.1499(5) 0.6720(3) 0.2712(2) 0.0246(6) Uani d . 1 . . C
H2 0.1317 0.7391 0.3106 0.030 Uiso d R 1 . . H
B3 0.3527(6) 0.6641(3) 0.2028(3) 0.0250(7) Uani d . 1 . . B
H3 0.4648 0.7277 0.1988 0.030 Uiso d R 1 . . H
B4 0.4045(5) 0.5227(3) 0.2029(3) 0.0225(7) Uani d . 1 . . B
H4 0.5525 0.4925 0.1983 0.027 Uiso d R 1 . . H
B5 0.2339(6) 0.4544(3) 0.2755(2) 0.0223(6) Uani d . 1 . . B
H5 0.2705 0.3800 0.3178 0.027 Uiso d R 1 . . H
B6 0.0755(6) 0.5530(3) 0.3205(3) 0.0248(7) Uani d . 1 . . B
H6 0.0086 0.5447 0.3931 0.030 Uiso d R 1 . . H
B7 0.1270(5) 0.6823(3) 0.1492(3) 0.0227(7) Uani d . 1 . . B
H7 0.0907 0.7581 0.1088 0.027 Uiso d R 1 . . H
B8 0.2876(5) 0.5841(3) 0.1030(3) 0.0215(7) Uani d . 1 . . B
H8 0.3572 0.5942 0.0313 0.026 Uiso d R 1 . . H
B9 0.2135(5) 0.4544(3) 0.1479(2) 0.0188(6) Uani d . 1 . . B
B10 0.0094(5) 0.4729(3) 0.2217(3) 0.0201(6) Uani d . 1 . . B
H10 -0.1035 0.4099 0.2275 0.024 Uiso d R 1 . . H
B11 -0.0428(6) 0.6141(3) 0.2223(3) 0.0216(7) Uani d . 1 . . B
H11 -0.1895 0.6458 0.2294 0.026 Uiso d R 1 . . H
B12 0.0429(5) 0.5524(3) 0.1152(2) 0.0196(7) Uani d . 1 . . B

loop_
_atom_site_aniso_label
_atom_site_aniso_U_11
_atom_site_aniso_U_22
_atom_site_aniso_U_33
_atom_site_aniso_U_12
_atom_site_aniso_U_13
_atom_site_aniso_U_23
I9 0.02952(10) 0.01995(9) 0.02046(9) 0.00366(9) 0.00342(8) -0.00220(7)
I12 0.02560(10) 0.04025(12) 0.02551(11) 0.00658(9) -0.00666(9) -0.00562(10)
C1 0.0269(17) 0.0242(16) 0.0243(16) 0.0025(13) -0.0039(12) -0.0002(13)
C2 0.0253(15) 0.0220(16) 0.0267(16) 0.0031(13) -0.0017(14) -0.0027(12)
B3 0.0218(16) 0.0224(18) 0.0309(19) -0.0033(14) -0.0026(16) -0.0007(14)
B4 0.0172(15) 0.0257(18) 0.0248(17) 0.0011(14) -0.0029(13) 0.0000(15)
B5 0.0263(17) 0.0200(15) 0.0207(15) 0.0031(15) 0.0001(14) -0.0003(13)
B6 0.0329(19) 0.0220(19) 0.0196(16) 0.0010(15) -0.0007(14) -0.0016(14)
B7 0.0259(17) 0.0167(16) 0.0253(17) 0.0002(14) -0.0004(14) 0.0011(13)
B8 0.0179(16) 0.0204(16) 0.0263(17) -0.0020(13) 0.0013(13) 0.0024(13)
B9 0.0186(15) 0.0179(15) 0.0199(15) 0.0006(12) 0.0012(12) -0.0002(13)
B10 0.0220(16) 0.0184(16) 0.0198(16) -0.0020(14) 0.0032(13) -0.0017(14)
B11 0.0207(16) 0.0184(16) 0.0258(17) 0.0016(12) 0.0025(13) -0.0029(13)
B12 0.0207(15) 0.0207(17) 0.0174(15) 0.0008(13) -0.0009(12) -0.0006(13)

loop_
_atom_type_symbol
_atom_type_description
_atom_type_scat_dispersion_real
_atom_type_scat_dispersion_imag
_atom_type_scat_source
C C 0.0033 0.0016 'International Tables Vol C Tables 4.2.6.8 and 6.1.1.4'
H H 0.0000 0.0000 'International Tables Vol C Tables 4.2.6.8 and 6.1.1.4'
B B 0.0013 0.0007 'International Tables Vol C Tables 4.2.6.8 and 6.1.1.4'
I I -0.4742 1.8119 'International Tables Vol C Tables 4.2.6.8 and 6.1.1.4'

loop_
_geom_angle_atom_site_label_1
_geom_angle_atom_site_label_2
_geom_angle_atom_site_label_3
_geom_angle
_geom_angle_publ_flag
C2 C1 B4 112.1(3) ?
C2 C1 B5 111.6(3) ?
B4 C1 B5 63.7(2) ?
C2 C1 B6 61.3(2) ?
B4 C1 B6 115.7(3) ?
B5 C1 B6 62.6(2) ?
C2 C1 B3 62.2(2) ?
B4 C1 B3 62.8(2) ?
B5 C1 B3 116.0(3) ?
B6 C1 B3 115.7(3) ?
C2 C1 H1 120.8 ?
B4 C1 H1 117.7 ?
B5 C1 H1 117.9 ?
B6 C1 H1 117.2 ?
B3 C1 H1 116.6 ?
C1 C2 B11 112.0(3) ?
C1 C2 B6 61.8(2) ?
B11 C2 B6 63.0(2) ?
C1 C2 B7 111.5(3) ?
B11 C2 B7 63.6(2) ?
B6 C2 B7 115.7(3) ?
C1 C2 B3 61.6(2) ?
B11 C2 B3 115.7(3) ?
B6 C2 B3 115.6(3) ?
B7 C2 B3 62.5(2) ?
C1 C2 H2 120.8 ?
B11 C2 H2 117.6 ?
B6 C2 H2 116.8 ?
B7 C2 H2 118.1 ?
B3 C2 H2 117.1 ?
C1 B3 C2 56.1(2) ?
C1 B3 B8 104.2(3) ?
C2 B3 B8 104.1(3) ?
C1 B3 B4 57.8(2) ?
C2 B3 B4 103.1(3) ?
B8 B3 B4 60.6(2) ?
C1 B3 B7 103.5(3) ?
C2 B3 B7 58.0(2) ?
B8 B3 B7 60.3(2) ?
B4 B3 B7 108.1(3) ?
C1 B3 H3 125.6 ?
C2 B3 H3 125.6 ?
B8 B3 H3 122.6 ?
B4 B3 H3 122.4 ?
B7 B3 H3 122.3 ?
C1 B4 B9 103.7(2) ?
C1 B4 B3 59.4(2) ?
B9 B4 B3 107.7(3) ?
C1 B4 B8 104.4(3) ?
B9 B4 B8 60.5(2) ?
B3 B4 B8 59.2(2) ?
C1 B4 B5 58.2(2) ?
B9 B4 B5 59.9(2) ?
B3 B4 B5 108.7(3) ?
B8 B4 B5 108.7(3) ?
C1 B4 H4 125.2 ?
B9 B4 H4 122.7 ?
B3 B4 H4 121.3 ?
B8 B4 H4 122.3 ?
B5 B4 H4 121.0 ?
C1 B5 B6 59.1(2) ?
C1 B5 B10 104.1(3) ?
B6 B5 B10 59.3(2) ?
C1 B5 B9 103.3(2) ?
B6 B5 B9 107.5(3) ?
B10 B5 B9 60.5(2) ?
C1 B5 B4 58.0(2) ?
B6 B5 B4 108.0(3) ?
B10 B5 B4 108.2(2) ?
B9 B5 B4 59.6(2) ?
C1 B5 H5 125.5 ?
B6 B5 H5 121.6 ?
B10 B5 H5 122.3 ?
B9 B5 H5 122.9 ?
B4 B5 H5 121.5 ?
C2 B6 C1 56.8(2) ?
C2 B6 B10 104.6(3) ?
C1 B6 B10 104.5(3) ?
C2 B6 B5 104.5(3) ?
C1 B6 B5 58.3(2) ?
B10 B6 B5 60.6(2) ?
C2 B6 B11 58.1(2) ?
C1 B6 B11 104.1(3) ?
B10 B6 B11 60.6(2) ?
B5 B6 B11 108.8(3) ?
C2 B6 H6 125.0 ?
C1 B6 H6 125.1 ?
B10 B6 H6 122.6 ?
B5 B6 H6 121.8 ?
B11 B6 H6 122.0 ?
C2 B7 B12 103.3(3) ?
C2 B7 B8 104.3(3) ?
B12 B7 B8 60.6(2) ?
C2 B7 B3 59.4(2) ?
B12 B7 B3 107.6(3) ?
B8 B7 B3 59.2(2) ?
C2 B7 B11 57.7(2) ?
B12 B7 B11 60.0(2) ?
B8 B7 B11 108.7(3) ?
B3 B7 B11 108.3(3) ?
C2 B7 H7 125.5 ?
B12 B7 H7 122.7 ?
B8 B7 H7 122.2 ?
B3 B7 H7 121.4 ?
B11 B7 H7 121.3 ?
B3 B8 B7 60.4(2) ?
B3 B8 B4 60.2(2) ?
B7 B8 B4 107.8(3) ?
B3 B8 B12 107.6(3) ?
B7 B8 B12 59.4(2) ?
B4 B8 B12 106.7(3) ?
B3 B8 B9 107.5(3) ?
B7 B8 B9 106.8(2) ?
B4 B8 B9 59.3(2) ?
B12 B8 B9 59.18(19) ?
B3 B8 H8 121.4 ?
B7 B8 H8 122.0 ?
B4 B8 H8 122.1 ?
B12 B8 H8 122.6 ?
B9 B8 H8 122.6 ?
B12 B9 B4 108.3(3) ?
B12 B9 B5 108.2(2) ?
B4 B9 B5 60.5(2) ?
B12 B9 B10 60.3(2) ?
B4 B9 B10 108.4(2) ?
B5 B9 B10 59.8(2) ?
B12 B9 B8 60.4(2) ?
B4 B9 B8 60.2(2) ?
B5 B9 B8 108.8(2) ?
B10 B9 B8 108.9(2) ?
B12 B9 I9 124.1(2) yes
B4 B9 I9 119.7(2) yes
B5 B9 I9 119.2(2) yes
B10 B9 I9 121.8(2) yes
B8 B9 I9 122.2(2) yes
B6 B10 B11 60.2(2) ?
B6 B10 B5 60.1(2) ?
B11 B10 B5 108.1(3) ?
B6 B10 B12 107.7(3) ?
B11 B10 B12 59.8(2) ?
B5 B10 B12 107.3(2) ?
B6 B10 B9 107.5(3) ?
B11 B10 B9 107.2(3) ?
B5 B10 B9 59.7(2) ?
B12 B10 B9 59.25(19) ?
B6 B10 H10 121.7 ?
B11 B10 H10 121.7 ?
B5 B10 H10 121.8 ?
B12 B10 H10 122.2 ?
B9 B10 H10 122.4 ?
C2 B11 B6 58.9(2) ?
C2 B11 B10 104.2(3) ?
B6 B11 B10 59.3(2) ?
C2 B11 B12 103.8(3) ?
B6 B11 B12 107.5(3) ?
B10 B11 B12 60.4(2) ?
C2 B11 B7 58.7(2) ?
B6 B11 B7 108.4(3) ?
B10 B11 B7 108.3(3) ?
B12 B11 B7 59.6(2) ?
C2 B11 H11 125.2 ?
B6 B11 H11 121.6 ?
B10 B11 H11 122.4 ?
B12 B11 H11 122.8 ?
B7 B11 H11 121.2 ?
B9 B12 B7 108.3(3) ?
B9 B12 B11 108.1(2) ?
B7 B12 B11 60.5(2) ?
B9 B12 B10 60.4(2) ?
B7 B12 B10 108.5(2) ?
B11 B12 B10 59.8(2) ?
B9 B12 B8 60.4(2) ?
B7 B12 B8 60.0(2) ?
B11 B12 B8 108.6(3) ?
B10 B12 B8 109.1(2) ?
B9 B12 I12 123.3(2) yes
B7 B12 I12 121.0(2) yes
B11 B12 I12 119.1(2) yes
B10 B12 I12 120.1(2) yes
B8 B12 I12 123.4(2) yes

loop_
_geom_bond_atom_site_label_1
_geom_bond_atom_site_label_2
_geom_bond_site_symmetry_2
_geom_bond_distance
_geom_bond_publ_flag
I9 B9 . 2.183(3) yes
I12 B12 . 2.173(4) yes
C1 C2 . 1.626(5) yes
C1 B4 . 1.693(5) yes
C1 B5 . 1.697(5) yes
C1 B6 . 1.712(6) yes
C1 B3 . 1.723(5) yes
C1 H1 . 1.0000 ?
C2 B11 . 1.690(5) yes
C2 B6 . 1.704(5) yes
C2 B7 . 1.708(5) yes
C2 B3 . 1.733(6) yes
C2 H2 . 1.0000 ?
B3 B8 . 1.764(5) yes
B3 B4 . 1.781(6) yes
B3 B7 . 1.786(6) yes
B3 H3 . 1.1200 ?
B4 B9 . 1.774(5) yes
B4 B8 . 1.789(5) yes
B4 B5 . 1.790(5) yes
B4 H4 . 1.1200 ?
B5 B6 . 1.773(6) yes
B5 B10 . 1.781(5) yes
B5 B9 . 1.780(5) yes
B5 H5 . 1.1200 ?
B6 B10 . 1.757(5) yes
B6 B11 . 1.773(6) yes
B6 H6 . 1.1199 ?
B7 B12 . 1.774(5) yes
B7 B8 . 1.785(5) yes
B7 B11 . 1.790(6) yes
B7 H7 . 1.1201 ?
B8 B12 . 1.795(5) yes
B8 B9 . 1.795(5) yes
B8 H8 . 1.1199 ?
B9 B12 . 1.773(5) yes
B9 B10 . 1.794(5) yes
B10 B11 . 1.780(5) yes
B10 B12 . 1.792(5) yes
B10 H10 . 1.1200 ?
B11 B12 . 1.781(5) yes
B11 H11 . 1.1200 ?

loop_
_geom_hbond_atom_site_label_D
_geom_hbond_atom_site_label_H
_geom_hbond_atom_site_label_A
_geom_hbond_site_symmetry_A
_geom_hbond_distance_DH
_geom_hbond_distance_HA
_geom_hbond_distance_DA
_geom_hbond_angle_DHA
_geom_hbond_publ_flag
C1 H1 I9 2_565 1.00 3.37 4.017(4) 124 yes
C1 H1 I12 2_565 1.00 3.05 3.877(4) 141 yes
C2 H2 I9 3_555 1.00 3.37 4.031(4) 125 yes
